data_4073344
loop_
_publ_author_name
'Agapie, Theodor'
'Bercaw, John E.'

_publ_section_title
;
 Cyclometalated Tantalum Diphenolate Pincer Complexes:&#x00A0;
 Intramolecular C&#x2212;H/M&#x2212;CH3\s-Bond Metathesis May Be Faster
 than O&#x2212;H/M&#x2212;CH3Protonolysis
;
_journal_issue 12
_journal_name_full Organometallics
_journal_page_first 2957
_journal_paper_doi 10.1021/om700284c
_journal_volume 26
_journal_year 2007
_chemical_formula_moiety 'C38 H53 Cl2 O3 Ta'
_chemical_formula_sum 'C38 H53 Cl2 O3 Ta'
_chemical_formula_weight 809.65
_chemical_name_systematic
; 
 ? 
;
_space_group_IT_number 2
_symmetry_cell_setting triclinic
_symmetry_space_group_name_Hall '-P 1'
_symmetry_space_group_name_H-M 'P -1'
_atom_sites_solution_hydrogens geom
_atom_sites_solution_primary direct
_atom_sites_solution_secondary difmap
_audit_creation_method SHELXL-97
_cell_angle_alpha 95.7320(10)
_cell_angle_beta 97.0480(10)
_cell_angle_gamma 91.9980(10)
_cell_formula_units_Z 4
_cell_length_a 15.0003(3)
_cell_length_b 15.1231(3)
_cell_length_c 16.5600(4)
_cell_measurement_reflns_used 51988
_cell_measurement_temperature 100(2)
_cell_measurement_theta_max 50.01
_cell_measurement_theta_min 2.49
_cell_volume 3705.40(14)
_computing_cell_refinement 'Bruker SAINT v6.45A'
_computing_data_collection 'Bruker SMART v5.630'
_computing_data_reduction 'Bruker SAINT v6.45A'
_computing_molecular_graphics 'Bruker XP v5.1'
_computing_publication_material 'Bruker XCIF v6.12'
_computing_structure_refinement 'Bruker XL v6.12'
_computing_structure_solution 'Bruker XS v6.12'
_diffrn_ambient_temperature 100(2)
_diffrn_measured_fraction_theta_full 0.807
_diffrn_measured_fraction_theta_max 0.807
_diffrn_measurement_device_type 'Bruker SMART 1000'
_diffrn_measurement_method '\w scans at 9 \f settings'
_diffrn_radiation_monochromator graphite
_diffrn_radiation_source 'fine-focus sealed tube'
_diffrn_radiation_type MoK\a
_diffrn_radiation_wavelength 0.71073
_diffrn_reflns_av_R_equivalents 0.0867
_diffrn_reflns_av_sigmaI/netI 0.0935
_diffrn_reflns_limit_h_max 32
_diffrn_reflns_limit_h_min -31
_diffrn_reflns_limit_k_max 30
_diffrn_reflns_limit_k_min -32
_diffrn_reflns_limit_l_max 31
_diffrn_reflns_limit_l_min -35
_diffrn_reflns_number 153111
_diffrn_reflns_theta_full 50.18
_diffrn_reflns_theta_max 50.18
_diffrn_reflns_theta_min 1.35
_exptl_absorpt_coefficient_mu 3.144
_exptl_absorpt_correction_T_max 0.5865
_exptl_absorpt_correction_T_min 0.4953
_exptl_absorpt_correction_type none
_exptl_crystal_colour 'Dichroic - yelow/orange'
_exptl_crystal_density_diffrn 1.451
_exptl_crystal_density_meas 0
_exptl_crystal_density_method 'not measured'
_exptl_crystal_description Block
_exptl_crystal_F_000 1648
_exptl_crystal_size_max 0.26
_exptl_crystal_size_mid 0.22
_exptl_crystal_size_min 0.19
_refine_diff_density_max 6.996
_refine_diff_density_min -3.173
_refine_diff_density_rms 0.217
_refine_ls_extinction_method none
_refine_ls_goodness_of_fit_ref 1.000
_refine_ls_hydrogen_treatment Riding
_refine_ls_matrix_type 'Full matrix'
_refine_ls_number_parameters 821
_refine_ls_number_reflns 63236
_refine_ls_number_restraints 0
_refine_ls_restrained_S_all 1.000
_refine_ls_R_factor_all 0.0826
_refine_ls_R_factor_gt 0.0390
_refine_ls_shift/su_max 0.002
_refine_ls_shift/su_mean 0.000
_refine_ls_structure_factor_coef Fsqd
_refine_ls_weighting_details w=1/s^2^(Fo^2^)
_refine_ls_weighting_scheme sigma
_refine_ls_wR_factor_gt 0.0748
_refine_ls_wR_factor_ref 0.0872
_reflns_number_gt 40196
_reflns_number_total 63236
_reflns_threshold_expression >2sigma(I)
_cod_data_source_file om700284c-file003.cif
_cod_data_source_block ta18
_cod_depositor_comments
;
The following automatic conversions were performed:

'_symmetry_cell_setting' value 'Triclinic' changed to 'triclinic'
according to /home/saulius/struct/CIF-dictionaries/cif_core.dic
dictionary named 'cif_core.dic' version 2.4.1 from
2010-06-29.

'_refine_ls_weighting_scheme' value 'Sigma' changed to
'sigma' according to
/home/saulius/struct/CIF-dictionaries/cif_core.dic dictionary named
'cif_core.dic' version 2.4.1 from 2010-06-29.

Automatic conversion script
Id: cif_fix_values 1715 2011-07-08 13:25:40Z adriana 

The following automatic conversions were performed:

'_atom_sites_solution_primary' value 'Direct methods' was changed to
'direct'.

'_atom_sites_solution_secondary' value 'Difference Fourier map' was
changed to 'difmap'.

'_atom_sites_solution_hydrogens' value 'Geometric positions' was
changed to 'geom'.

Automatic conversion script
Id: cif_fix_values 6452 2018-10-05 10:23:21Z andrius 
;
_cod_original_sg_symbol_H-M P-1
_cod_database_code 4073344

loop_
_symmetry_equiv_pos_as_xyz
'x, y, z'
'-x, -y, -z'

loop_
_atom_site_label
_atom_site_type_symbol
_atom_site_fract_x
_atom_site_fract_y
_atom_site_fract_z
_atom_site_U_iso_or_equiv
_atom_site_adp_type
_atom_site_occupancy
_atom_site_symmetry_multiplicity
_atom_site_calc_flag
_atom_site_refinement_flags
Ta1 Ta 0.027479(4) -0.035172(5) 0.267414(4) 0.00889(1) Uani 1 1 d .
Cl1A Cl 0.08013(4) -0.16518(4) 0.20729(4) 0.02132(10) Uani 1 1 d .
Cl2A Cl -0.01705(3) -0.08743(3) 0.38975(3) 0.01516(8) Uani 1 1 d .
O1A O -0.08630(9) -0.05348(9) 0.20461(9) 0.0125(2) Uani 1 1 d .
O2A O 0.14253(9) 0.00308(10) 0.31924(9) 0.0130(2) Uani 1 1 d .
O3A O -0.02501(10) 0.09136(9) 0.32220(9) 0.0140(2) Uani 1 1 d .
C1A C -0.14470(11) -0.01553(12) 0.15052(11) 0.0112(3) Uani 1 1 d .
C2A C -0.23552(12) -0.04644(12) 0.13661(11) 0.0117(3) Uani 1 1 d .
C3A C -0.29251(12) -0.00039(13) 0.08397(12) 0.0141(3) Uani 1 1 d .
H3A H -0.3543 -0.0192 0.0731 0.017 Uiso 1 1 calc R
C4A C -0.26255(12) 0.07239(13) 0.04650(12) 0.0126(3) Uani 1 1 d .
C5A C -0.17178(12) 0.09767(13) 0.06063(12) 0.0129(3) Uani 1 1 d .
H5A H -0.1510 0.1473 0.0360 0.015 Uiso 1 1 calc R
C6A C -0.10907(11) 0.05249(13) 0.11027(11) 0.0116(3) Uani 1 1 d .
C7A C -0.27038(12) -0.12722(13) 0.17543(12) 0.0132(3) Uani 1 1 d .
C8A C -0.21849(13) -0.20980(13) 0.15064(14) 0.0171(3) Uani 1 1 d .
H8A1 H -0.2384 -0.2600 0.1781 0.026 Uiso 1 1 calc R
H8A2 H -0.1539 -0.1970 0.1668 0.026 Uiso 1 1 calc R
H8A3 H -0.2301 -0.2248 0.0912 0.026 Uiso 1 1 calc R
C9A C -0.26061(14) -0.10880(15) 0.26932(13) 0.0176(3) Uani 1 1 d .
H9A1 H -0.2910 -0.0544 0.2846 0.026 Uiso 1 1 calc R
H9A2 H -0.1967 -0.1013 0.2910 0.026 Uiso 1 1 calc R
H9A3 H -0.2880 -0.1590 0.2922 0.026 Uiso 1 1 calc R
C10A C -0.37065(13) -0.14953(14) 0.14625(14) 0.0175(4) Uani 1 1 d .
H10A H -0.4059 -0.0992 0.1634 0.026 Uiso 1 1 calc R
H10B H -0.3901 -0.2025 0.1703 0.026 Uiso 1 1 calc R
H10C H -0.3799 -0.1611 0.0865 0.026 Uiso 1 1 calc R
C11A C -0.33035(13) 0.11801(14) -0.01105(12) 0.0152(3) Uani 1 1 d .
C12A C -0.36729(18) 0.05191(18) -0.08416(16) 0.0279(5) Uani 1 1 d .
H12A H -0.4130 0.0799 -0.1194 0.042 Uiso 1 1 calc R
H12B H -0.3944 -0.0006 -0.0648 0.042 Uiso 1 1 calc R
H12C H -0.3182 0.0340 -0.1153 0.042 Uiso 1 1 calc R
C13A C -0.40988(16) 0.14877(18) 0.03507(16) 0.0256(5) Uani 1 1 d .
H13A H -0.3870 0.1906 0.0828 0.038 Uiso 1 1 calc R
H13B H -0.4399 0.0970 0.0531 0.038 Uiso 1 1 calc R
H13C H -0.4529 0.1781 -0.0016 0.038 Uiso 1 1 calc R
C14A C -0.28976(16) 0.19903(17) -0.04201(16) 0.0247(5) Uani 1 1 d .
H14A H -0.2653 0.2417 0.0046 0.037 Uiso 1 1 calc R
H14B H -0.3363 0.2268 -0.0766 0.037 Uiso 1 1 calc R
H14C H -0.2414 0.1812 -0.0741 0.037 Uiso 1 1 calc R
C15A C 0.05817(11) 0.05476(12) 0.17795(11) 0.0100(3) Uani 1 1 d .
C16A C -0.01025(11) 0.07229(12) 0.11309(11) 0.0105(3) Uani 1 1 d .
C17A C 0.01481(12) 0.10760(13) 0.04331(12) 0.0133(3) Uani 1 1 d .
H17A H -0.0303 0.1176 0.0001 0.016 Uiso 1 1 calc R
C18A C 0.10326(13) 0.12792(14) 0.03637(12) 0.0149(3) Uani 1 1 d .
H18A H 0.1188 0.1499 -0.0121 0.018 Uiso 1 1 calc R
C19A C 0.16981(12) 0.11654(14) 0.09941(12) 0.0145(3) Uani 1 1 d .
H19A H 0.2306 0.1312 0.0936 0.017 Uiso 1 1 calc R
C20A C 0.14960(11) 0.08362(12) 0.17213(11) 0.0110(3) Uani 1 1 d .
C21A C 0.22267(11) 0.04083(13) 0.30966(11) 0.0115(3) Uani 1 1 d .
C22A C 0.29590(12) 0.03611(13) 0.37140(12) 0.0125(3) Uani 1 1 d .
C23A C 0.37770(12) 0.07399(13) 0.35805(12) 0.0136(3) Uani 1 1 d .
H23A H 0.4288 0.0698 0.3972 0.016 Uiso 1 1 calc R
C24A C 0.38780(12) 0.11827(13) 0.28904(12) 0.0135(3) Uani 1 1 d .
C25A C 0.31279(12) 0.12264(13) 0.23130(12) 0.0126(3) Uani 1 1 d .
H25A H 0.3187 0.1546 0.1855 0.015 Uiso 1 1 calc R
C26A C 0.22832(11) 0.08170(12) 0.23781(11) 0.0109(3) Uani 1 1 d .
C27A C 0.28460(13) -0.00722(14) 0.44990(12) 0.0151(3) Uani 1 1 d .
C28A C 0.21863(15) 0.04397(17) 0.49839(14) 0.0213(4) Uani 1 1 d .
H28A H 0.2402 0.1063 0.5109 0.032 Uiso 1 1 calc R
H28B H 0.2142 0.0176 0.5495 0.032 Uiso 1 1 calc R
H28C H 0.1593 0.0407 0.4658 0.032 Uiso 1 1 calc R
C29A C 0.37429(15) -0.00715(17) 0.50564(14) 0.0232(4) Uani 1 1 d .
H29A H 0.4165 -0.0432 0.4775 0.035 Uiso 1 1 calc R
H29B H 0.3642 -0.0323 0.5563 0.035 Uiso 1 1 calc R
H29C H 0.3994 0.0540 0.5188 0.035 Uiso 1 1 calc R
C30A C 0.24930(15) -0.10546(15) 0.43014(15) 0.0213(4) Uani 1 1 d .
H30A H 0.1885 -0.1078 0.4003 0.032 Uiso 1 1 calc R
H30B H 0.2478 -0.1328 0.4812 0.032 Uiso 1 1 calc R
H30C H 0.2892 -0.1379 0.3964 0.032 Uiso 1 1 calc R
C31A C 0.48121(12) 0.15665(13) 0.27852(13) 0.0140(3) Uani 1 1 d .
C32A C 0.52394(14) 0.21328(16) 0.35674(14) 0.0213(4) Uani 1 1 d .
H32A H 0.4852 0.2622 0.3697 0.032 Uiso 1 1 calc R
H32B H 0.5831 0.2376 0.3483 0.032 Uiso 1 1 calc R
H32C H 0.5308 0.1762 0.4022 0.032 Uiso 1 1 calc R
C33A C 0.47740(14) 0.21528(15) 0.20808(15) 0.0204(4) Uani 1 1 d .
H33A H 0.4511 0.1804 0.1572 0.031 Uiso 1 1 calc R
H33B H 0.5384 0.2370 0.2023 0.031 Uiso 1 1 calc R
H33C H 0.4403 0.2660 0.2197 0.031 Uiso 1 1 calc R
C34A C 0.54162(13) 0.07850(15) 0.26039(15) 0.0195(4) Uani 1 1 d .
H34A H 0.5453 0.0411 0.3056 0.029 Uiso 1 1 calc R
H34B H 0.6020 0.1018 0.2544 0.029 Uiso 1 1 calc R
H34C H 0.5159 0.0429 0.2096 0.029 Uiso 1 1 calc R
C35A C 0.02952(14) 0.17517(13) 0.33590(13) 0.0161(3) Uani 1 1 d .
H35A H -0.0029 0.2206 0.3064 0.019 Uiso 1 1 calc R
H35B H 0.0868 0.1661 0.3128 0.019 Uiso 1 1 calc R
C36A C 0.05000(16) 0.20912(15) 0.42493(14) 0.0201(4) Uani 1 1 d .
H36A H -0.0046 0.2317 0.4449 0.030 Uiso 1 1 calc R
H36B H 0.0967 0.2572 0.4318 0.030 Uiso 1 1 calc R
H36C H 0.0713 0.1606 0.4562 0.030 Uiso 1 1 calc R
C37A C -0.11150(13) 0.09671(14) 0.35285(14) 0.0179(4) Uani 1 1 d .
H37A H -0.1014 0.1109 0.4130 0.021 Uiso 1 1 calc R
H37B H -0.1440 0.0378 0.3408 0.021 Uiso 1 1 calc R
C38A C -0.16974(17) 0.16581(18) 0.31625(18) 0.0287(5) Uani 1 1 d .
H38A H -0.1423 0.2253 0.3348 0.043 Uiso 1 1 calc R
H38B H -0.2296 0.1611 0.3338 0.043 Uiso 1 1 calc R
H38C H -0.1750 0.1559 0.2564 0.043 Uiso 1 1 calc R
Ta2 Ta 0.013826(4) 0.467068(5) 0.257093(4) 0.00869(1) Uani 1 1 d .
Cl1B Cl 0.02144(4) 0.33143(3) 0.17908(3) 0.01784(9) Uani 1 1 d .
Cl2B Cl -0.03753(3) 0.41200(3) 0.37590(3) 0.01557(8) Uani 1 1 d .
O1B O -0.10370(9) 0.48225(10) 0.20978(9) 0.0134(2) Uani 1 1 d .
O2B O 0.13857(9) 0.47170(9) 0.29400(9) 0.0124(2) Uani 1 1 d .
O3B O 0.00970(11) 0.59567(10) 0.33460(8) 0.0161(3) Uani 1 1 d .
C1B C -0.15620(12) 0.51063(13) 0.14585(11) 0.0122(3) Uani 1 1 d .
C2B C -0.24985(12) 0.49111(13) 0.13872(13) 0.0145(3) Uani 1 1 d .
C3B C -0.30048(13) 0.51933(14) 0.07003(13) 0.0157(3) Uani 1 1 d .
H3B H -0.3637 0.5072 0.0623 0.019 Uiso 1 1 calc R
C4B C -0.26185(13) 0.56449(14) 0.01257(12) 0.0150(3) Uani 1 1 d .
C5B C -0.16988(12) 0.58318(13) 0.02411(12) 0.0140(3) Uani 1 1 d .
H5B H -0.1438 0.6154 -0.0142 0.017 Uiso 1 1 calc R
C6B C -0.11339(12) 0.55574(12) 0.09129(11) 0.0118(3) Uani 1 1 d .
C7B C -0.29270(13) 0.44075(14) 0.20044(14) 0.0167(3) Uani 1 1 d .
C8B C -0.27329(15) 0.49016(18) 0.28690(15) 0.0235(4) Uani 1 1 d .
H8B1 H -0.2084 0.4933 0.3046 0.035 Uiso 1 1 calc R
H8B2 H -0.3041 0.4581 0.3249 0.035 Uiso 1 1 calc R
H8B3 H -0.2950 0.5505 0.2864 0.035 Uiso 1 1 calc R
C9B C -0.25720(16) 0.34563(15) 0.20135(17) 0.0247(5) Uani 1 1 d .
H9B1 H -0.2739 0.3123 0.1475 0.037 Uiso 1 1 calc R
H9B2 H -0.2837 0.3151 0.2428 0.037 Uiso 1 1 calc R
H9B3 H -0.1916 0.3495 0.2144 0.037 Uiso 1 1 calc R
C10B C -0.39563(15) 0.43167(17) 0.17998(17) 0.0254(5) Uani 1 1 d .
H10D H -0.4197 0.4909 0.1773 0.038 Uiso 1 1 calc R
H10E H -0.4213 0.4022 0.2226 0.038 Uiso 1 1 calc R
H10F H -0.4115 0.3961 0.1270 0.038 Uiso 1 1 calc R
C11B C -0.32303(13) 0.59281(15) -0.06095(13) 0.0176(4) Uani 1 1 d .
C12B C -0.39096(16) 0.65804(17) -0.02997(15) 0.0243(5) Uani 1 1 d .
H12D H -0.3587 0.7126 -0.0029 0.036 Uiso 1 1 calc R
H12E H -0.4244 0.6305 0.0090 0.036 Uiso 1 1 calc R
H12F H -0.4330 0.6726 -0.0763 0.036 Uiso 1 1 calc R
C13B C -0.37455(15) 0.51097(17) -0.10879(14) 0.0240(5) Uani 1 1 d .
H13D H -0.4136 0.5293 -0.1555 0.036 Uiso 1 1 calc R
H13E H -0.4113 0.4822 -0.0729 0.036 Uiso 1 1 calc R
H13F H -0.3318 0.4690 -0.1286 0.036 Uiso 1 1 calc R
C14B C -0.26950(17) 0.6371(2) -0.11983(15) 0.0286(5) Uani 1 1 d .
H14D H -0.3105 0.6513 -0.1671 0.043 Uiso 1 1 calc R
H14E H -0.2249 0.5965 -0.1384 0.043 Uiso 1 1 calc R
H14F H -0.2388 0.6920 -0.0918 0.043 Uiso 1 1 calc R
C15B C 0.04842(11) 0.55921(11) 0.17092(11) 0.0091(3) Uani 1 1 d .
C16B C -0.01369(11) 0.57484(12) 0.10087(11) 0.0107(3) Uani 1 1 d .
C17B C 0.01953(13) 0.61271(14) 0.03571(12) 0.0145(3) Uani 1 1 d .
H17B H -0.0210 0.6210 -0.0114 0.017 Uiso 1 1 calc R
C18B C 0.10887(13) 0.63818(14) 0.03794(12) 0.0152(3) Uani 1 1 d .
H18B H 0.1298 0.6608 -0.0082 0.018 Uiso 1 1 calc R
C19B C 0.16824(12) 0.63064(13) 0.10763(11) 0.0121(3) Uani 1 1 d .
H19B H 0.2293 0.6507 0.1098 0.015 Uiso 1 1 calc R
C20B C 0.13961(11) 0.59385(12) 0.17496(11) 0.0097(3) Uani 1 1 d .
C21B C 0.21343(11) 0.52573(13) 0.29930(11) 0.0110(3) Uani 1 1 d .
C22B C 0.28921(12) 0.51283(13) 0.35663(12) 0.0130(3) Uani 1 1 d .
C23B C 0.36075(13) 0.57521(14) 0.36171(12) 0.0141(3) Uani 1 1 d .
H23B H 0.4130 0.5683 0.3988 0.017 Uiso 1 1 calc R
C24B C 0.35998(12) 0.64793(13) 0.31493(12) 0.0133(3) Uani 1 1 d .
C25B C 0.28506(12) 0.65480(13) 0.25786(11) 0.0123(3) Uani 1 1 d .
H25B H 0.2831 0.7036 0.2258 0.015 Uiso 1 1 calc R
C26B C 0.21197(11) 0.59190(12) 0.24598(11) 0.0106(3) Uani 1 1 d .
C27B C 0.29240(13) 0.43403(14) 0.40860(13) 0.0164(3) Uani 1 1 d .
C28B C 0.28005(17) 0.34590(15) 0.35212(15) 0.0221(4) Uani 1 1 d .
H28D H 0.2213 0.3432 0.3186 0.033 Uiso 1 1 calc R
H28E H 0.2834 0.2958 0.3854 0.033 Uiso 1 1 calc R
H28F H 0.3276 0.3427 0.3165 0.033 Uiso 1 1 calc R
C29B C 0.38394(16) 0.43282(18) 0.46191(16) 0.0255(5) Uani 1 1 d .
H29D H 0.4320 0.4294 0.4268 0.038 Uiso 1 1 calc R
H29E H 0.3846 0.3810 0.4930 0.038 Uiso 1 1 calc R
H29F H 0.3934 0.4873 0.4999 0.038 Uiso 1 1 calc R
C30B C 0.21921(15) 0.43807(16) 0.46630(14) 0.0208(4) Uani 1 1 d .
H30D H 0.2229 0.4967 0.4978 0.031 Uiso 1 1 calc R
H30E H 0.2284 0.3921 0.5038 0.031 Uiso 1 1 calc R
H30F H 0.1598 0.4280 0.4340 0.031 Uiso 1 1 calc R
C31B C 0.44289(13) 0.71198(14) 0.32594(13) 0.0159(3) Uani 1 1 d .
C32B C 0.46656(16) 0.74786(15) 0.41622(14) 0.0209(4) Uani 1 1 d .
H32D H 0.4148 0.7771 0.4357 0.031 Uiso 1 1 calc R
H32E H 0.5179 0.7909 0.4221 0.031 Uiso 1 1 calc R
H32F H 0.4821 0.6985 0.4486 0.031 Uiso 1 1 calc R
C33B C 0.42943(15) 0.79091(16) 0.27479(15) 0.0223(4) Uani 1 1 d .
H33D H 0.4196 0.7689 0.2165 0.033 Uiso 1 1 calc R
H33E H 0.4831 0.8313 0.2857 0.033 Uiso 1 1 calc R
H33F H 0.3771 0.8229 0.2895 0.033 Uiso 1 1 calc R
C34B C 0.52292(15) 0.66072(18) 0.29773(17) 0.0268(5) Uani 1 1 d .
H34D H 0.5370 0.6136 0.3332 0.040 Uiso 1 1 calc R
H34E H 0.5755 0.7018 0.3011 0.040 Uiso 1 1 calc R
H34F H 0.5070 0.6342 0.2411 0.040 Uiso 1 1 calc R
C35B C 0.05389(16) 0.61218(14) 0.41912(12) 0.0182(4) Uani 1 1 d .
H35C H 0.0864 0.5589 0.4335 0.022 Uiso 1 1 calc R
H35D H 0.0074 0.6215 0.4563 0.022 Uiso 1 1 calc R
C36B C 0.11935(17) 0.69211(16) 0.43248(15) 0.0243(4) Uani 1 1 d .
H36D H 0.1626 0.6857 0.3927 0.036 Uiso 1 1 calc R
H36E H 0.1515 0.6963 0.4880 0.036 Uiso 1 1 calc R
H36F H 0.0864 0.7462 0.4253 0.036 Uiso 1 1 calc R
C37B C -0.04371(15) 0.66912(14) 0.30757(12) 0.0170(3) Uani 1 1 d .
H37C H -0.0703 0.6536 0.2499 0.020 Uiso 1 1 calc R
H37D H -0.0036 0.7230 0.3099 0.020 Uiso 1 1 calc R
C38B C -0.11781(16) 0.68964(16) 0.35905(15) 0.0218(4) Uani 1 1 d .
H38D H -0.1526 0.6347 0.3635 0.033 Uiso 1 1 calc R
H38E H -0.1574 0.7319 0.3335 0.033 Uiso 1 1 calc R
H38F H -0.0917 0.7157 0.4138 0.033 Uiso 1 1 calc R

loop_
_atom_site_aniso_label
_atom_site_aniso_U_11
_atom_site_aniso_U_22
_atom_site_aniso_U_33
_atom_site_aniso_U_23
_atom_site_aniso_U_13
_atom_site_aniso_U_12
Ta1 0.00731(2) 0.00973(3) 0.00997(3) 0.00291(2) 0.00118(2) -0.00020(2)
Cl1A 0.0245(2) 0.01430(19) 0.0274(3) 0.00209(19) 0.0108(2) 0.00524(16)
Cl2A 0.01390(17) 0.0185(2) 0.01470(19) 0.00761(17) 0.00361(14) 0.00079(14)
O1A 0.0100(5) 0.0152(6) 0.0122(5) 0.0047(5) -0.0004(4) -0.0017(4)
O2A 0.0076(4) 0.0182(6) 0.0144(6) 0.0085(5) 0.0007(4) -0.0014(4)
O3A 0.0139(5) 0.0104(5) 0.0186(6) -0.0003(5) 0.0074(5) -0.0017(4)
C1A 0.0089(6) 0.0138(7) 0.0109(7) 0.0023(6) 0.0002(5) -0.0014(5)
C2A 0.0096(6) 0.0138(7) 0.0112(7) 0.0014(6) 0.0003(5) -0.0029(5)
C3A 0.0093(6) 0.0165(8) 0.0159(8) 0.0021(7) -0.0006(6) -0.0017(5)
C4A 0.0102(6) 0.0157(7) 0.0116(7) 0.0033(6) -0.0006(5) -0.0009(5)
C5A 0.0100(6) 0.0160(7) 0.0129(7) 0.0045(6) 0.0003(5) -0.0012(5)
C6A 0.0087(6) 0.0144(7) 0.0108(7) 0.0006(6) -0.0007(5) -0.0019(5)
C7A 0.0106(6) 0.0144(7) 0.0144(7) 0.0021(6) 0.0006(5) -0.0026(5)
C8A 0.0149(7) 0.0130(7) 0.0230(9) 0.0000(7) 0.0030(7) -0.0013(6)
C9A 0.0162(8) 0.0211(9) 0.0155(8) 0.0038(7) 0.0022(6) -0.0025(6)
C10A 0.0116(7) 0.0195(8) 0.0213(9) 0.0036(8) 0.0021(6) -0.0039(6)
C11A 0.0125(7) 0.0182(8) 0.0145(8) 0.0053(7) -0.0028(6) -0.0008(6)
C12A 0.0284(12) 0.0279(12) 0.0241(11) 0.0038(10) -0.0101(9) -0.0001(9)
C13A 0.0158(8) 0.0326(12) 0.0303(12) 0.0110(10) 0.0036(8) 0.0058(8)
C14A 0.0178(9) 0.0284(11) 0.0281(12) 0.0124(10) -0.0027(8) -0.0030(8)
C15A 0.0090(5) 0.0113(6) 0.0094(6) 0.0010(6) 0.0005(5) -0.0005(5)
C16A 0.0095(6) 0.0128(7) 0.0090(6) 0.0006(6) 0.0010(5) -0.0013(5)
C17A 0.0115(6) 0.0180(8) 0.0106(7) 0.0032(7) 0.0006(5) -0.0010(5)
C18A 0.0125(7) 0.0226(9) 0.0103(7) 0.0051(7) 0.0022(6) -0.0026(6)
C19A 0.0103(6) 0.0212(9) 0.0125(7) 0.0042(7) 0.0022(5) -0.0025(6)
C20A 0.0092(6) 0.0133(7) 0.0105(7) 0.0022(6) 0.0009(5) -0.0004(5)
C21A 0.0078(5) 0.0147(7) 0.0124(7) 0.0032(6) 0.0014(5) 0.0001(5)
C22A 0.0092(6) 0.0159(7) 0.0124(7) 0.0036(6) -0.0002(5) -0.0007(5)
C23A 0.0091(6) 0.0166(8) 0.0151(8) 0.0039(7) -0.0001(5) 0.0005(5)
C24A 0.0086(6) 0.0164(7) 0.0155(8) 0.0031(7) 0.0002(5) -0.0002(5)
C25A 0.0089(6) 0.0161(7) 0.0128(7) 0.0032(6) 0.0003(5) -0.0012(5)
C26A 0.0088(6) 0.0128(7) 0.0109(7) 0.0013(6) 0.0010(5) 0.0000(5)
C27A 0.0114(6) 0.0202(8) 0.0142(8) 0.0068(7) -0.0008(6) -0.0001(6)
C28A 0.0191(9) 0.0299(11) 0.0163(9) 0.0057(9) 0.0042(7) 0.0019(8)
C29A 0.0160(8) 0.0330(12) 0.0203(10) 0.0124(9) -0.0049(7) -0.0031(8)
C30A 0.0171(8) 0.0210(9) 0.0266(11) 0.0128(9) -0.0017(8) 0.0005(7)
C31A 0.0095(6) 0.0159(7) 0.0168(8) 0.0032(7) 0.0011(6) -0.0005(5)
C32A 0.0152(8) 0.0228(10) 0.0237(10) -0.0025(9) -0.0001(7) -0.0067(7)
C33A 0.0128(7) 0.0236(10) 0.0259(10) 0.0103(9) 0.0018(7) -0.0026(6)
C34A 0.0108(7) 0.0231(9) 0.0253(10) 0.0041(8) 0.0037(7) 0.0027(6)
C35A 0.0196(8) 0.0124(7) 0.0166(8) -0.0002(7) 0.0060(7) -0.0031(6)
C36A 0.0249(10) 0.0158(8) 0.0184(9) -0.0004(8) 0.0005(8) -0.0002(7)
C37A 0.0145(7) 0.0151(8) 0.0255(10) 0.0016(8) 0.0084(7) 0.0015(6)
C38A 0.0217(10) 0.0262(11) 0.0383(14) 0.0039(11) 0.0015(10) 0.0092(8)
Ta2 0.00811(2) 0.00992(3) 0.00787(3) 0.00264(2) -0.00090(2) -0.00018(2)
Cl1B 0.0274(2) 0.01233(18) 0.01328(18) 0.00044(16) 0.00132(17) 0.00040(16)
Cl2B 0.01732(18) 0.0182(2) 0.01204(18) 0.00620(16) 0.00214(15) -0.00145(14)
O1B 0.0106(5) 0.0167(6) 0.0126(6) 0.0067(5) -0.0028(4) -0.0017(4)
O2B 0.0098(5) 0.0147(6) 0.0124(5) 0.0054(5) -0.0022(4) 0.0003(4)
O3B 0.0269(7) 0.0138(6) 0.0076(5) 0.0023(5) -0.0004(5) 0.0064(5)
C1B 0.0095(6) 0.0144(7) 0.0116(7) 0.0017(6) -0.0032(5) 0.0005(5)
C2B 0.0099(6) 0.0151(7) 0.0176(8) 0.0030(7) -0.0028(6) 0.0004(5)
C3B 0.0099(6) 0.0181(8) 0.0172(8) 0.0002(7) -0.0048(6) 0.0017(5)
C4B 0.0108(6) 0.0177(8) 0.0150(8) 0.0008(7) -0.0045(6) 0.0025(5)
C5B 0.0111(6) 0.0176(8) 0.0127(7) 0.0027(7) -0.0025(5) 0.0026(5)
C6B 0.0098(6) 0.0135(7) 0.0112(7) 0.0013(6) -0.0024(5) 0.0007(5)
C7B 0.0102(6) 0.0178(8) 0.0215(9) 0.0049(7) -0.0015(6) -0.0029(5)
C8B 0.0160(8) 0.0324(12) 0.0222(10) 0.0038(9) 0.0031(7) -0.0012(8)
C9B 0.0189(9) 0.0186(9) 0.0359(13) 0.0101(9) -0.0040(9) -0.0034(7)
C10B 0.0121(8) 0.0285(11) 0.0358(13) 0.0121(10) -0.0017(8) -0.0057(7)
C11B 0.0126(7) 0.0247(9) 0.0146(8) 0.0030(8) -0.0037(6) 0.0059(6)
C12B 0.0220(9) 0.0268(11) 0.0220(10) -0.0010(9) -0.0057(8) 0.0124(8)
C13B 0.0182(9) 0.0293(11) 0.0206(10) -0.0053(9) -0.0088(7) 0.0062(8)
C14B 0.0197(10) 0.0443(15) 0.0221(11) 0.0138(11) -0.0054(8) 0.0067(9)
C15B 0.0092(5) 0.0099(6) 0.0083(6) 0.0024(6) 0.0006(5) 0.0011(4)
C16B 0.0089(6) 0.0137(7) 0.0087(6) 0.0009(6) -0.0015(5) 0.0004(5)
C17B 0.0122(7) 0.0212(9) 0.0102(7) 0.0049(7) -0.0013(6) -0.0002(6)
C18B 0.0146(7) 0.0213(9) 0.0102(7) 0.0064(7) 0.0003(6) -0.0009(6)
C19B 0.0110(6) 0.0156(7) 0.0100(7) 0.0038(6) 0.0003(5) -0.0001(5)
C20B 0.0088(5) 0.0119(6) 0.0081(6) 0.0024(6) -0.0004(5) 0.0004(5)
C21B 0.0084(5) 0.0148(7) 0.0098(6) 0.0026(6) -0.0003(5) 0.0009(5)
C22B 0.0100(6) 0.0169(8) 0.0121(7) 0.0052(7) -0.0018(5) 0.0022(5)
C23B 0.0108(6) 0.0187(8) 0.0123(7) 0.0037(7) -0.0022(5) 0.0007(5)
C24B 0.0099(6) 0.0161(7) 0.0127(7) 0.0004(6) -0.0012(5) -0.0009(5)
C25B 0.0114(6) 0.0146(7) 0.0106(7) 0.0023(6) -0.0009(5) 0.0002(5)
C26B 0.0081(5) 0.0134(7) 0.0098(6) 0.0017(6) -0.0008(5) 0.0014(5)
C27B 0.0131(7) 0.0190(8) 0.0170(8) 0.0080(7) -0.0031(6) 0.0015(6)
C28B 0.0258(10) 0.0174(9) 0.0231(10) 0.0065(8) -0.0017(8) 0.0062(7)
C29B 0.0162(9) 0.0332(12) 0.0275(11) 0.0170(10) -0.0075(8) 0.0020(8)
C30B 0.0190(9) 0.0276(11) 0.0171(9) 0.0112(9) 0.0008(7) 0.0017(7)
C31B 0.0111(6) 0.0194(8) 0.0162(8) 0.0006(7) -0.0002(6) -0.0032(6)
C32B 0.0216(9) 0.0189(9) 0.0193(9) -0.0008(8) -0.0067(8) -0.0016(7)
C33B 0.0182(9) 0.0252(10) 0.0229(10) 0.0076(9) -0.0015(8) -0.0077(7)
C34B 0.0147(8) 0.0287(12) 0.0369(13) 0.0001(11) 0.0066(9) -0.0003(7)
C35B 0.0275(10) 0.0151(8) 0.0104(7) 0.0001(7) -0.0036(7) 0.0018(7)
C36B 0.0259(10) 0.0212(10) 0.0237(10) -0.0055(9) 0.0024(8) -0.0036(8)
C37B 0.0262(9) 0.0130(7) 0.0125(8) 0.0033(7) 0.0031(7) 0.0056(7)
C38B 0.0221(9) 0.0202(9) 0.0235(10) 0.0010(9) 0.0044(8) 0.0029(7)

loop_
_atom_type_symbol
_atom_type_description
_atom_type_scat_dispersion_real
_atom_type_scat_dispersion_imag
_atom_type_scat_source
C C 0.0033 0.0016 'International Tables Vol C Tables 4.2.6.8 and 6.1.1.4'
H H 0.0000 0.0000 'International Tables Vol C Tables 4.2.6.8 and 6.1.1.4'
O O 0.0106 0.0060 'International Tables Vol C Tables 4.2.6.8 and 6.1.1.4'
Cl Cl 0.1484 0.1585 'International Tables Vol C Tables 4.2.6.8 and 6.1.1.4'
Ta Ta -0.7052 6.5227 'International Tables Vol C Tables 4.2.6.8 and 6.1.1.4'

loop_
_geom_angle_atom_site_label_1
_geom_angle_atom_site_label_2
_geom_angle_atom_site_label_3
_geom_angle
_geom_angle_publ_flag
O2A Ta1 O1A 168.75(6) yes
O2A Ta1 C15A 83.66(6) yes
O1A Ta1 C15A 85.64(6) yes
O2A Ta1 O3A 88.61(6) yes
O1A Ta1 O3A 86.07(6) yes
C15A Ta1 O3A 79.81(6) yes
O2A Ta1 Cl1A 92.28(5) yes
O1A Ta1 Cl1A 92.84(5) yes
C15A Ta1 Cl1A 99.03(5) yes
O3A Ta1 Cl1A 178.46(4) yes
O2A Ta1 Cl2A 92.77(5) yes
O1A Ta1 Cl2A 96.19(5) yes
C15A Ta1 Cl2A 160.73(5) yes
O3A Ta1 Cl2A 81.17(4) yes
Cl1A Ta1 Cl2A 100.032(19) yes
C1A O1A Ta1 142.51(13) ?
C21A O2A Ta1 145.34(13) ?
C37A O3A C35A 114.10(15) ?
C37A O3A Ta1 123.84(12) ?
C35A O3A Ta1 121.90(12) ?
O1A C1A C6A 116.70(15) ?
O1A C1A C2A 119.48(17) ?
C6A C1A C2A 123.82(16) ?
C3A C2A C1A 116.03(17) ?
C3A C2A C7A 121.55(16) ?
C1A C2A C7A 122.41(16) ?
C2A C3A C4A 122.95(17) ?
C5A C4A C3A 118.15(17) ?
C5A C4A C11A 122.82(18) ?
C3A C4A C11A 118.98(16) ?
C4A C5A C6A 122.50(18) ?
C1A C6A C5A 116.19(16) ?
C1A C6A C16A 122.96(16) ?
C5A C6A C16A 120.66(17) ?
C10A C7A C9A 106.89(17) ?
C10A C7A C2A 111.50(16) ?
C9A C7A C2A 111.09(16) ?
C10A C7A C8A 107.45(16) ?
C9A C7A C8A 109.92(16) ?
C2A C7A C8A 109.87(17) ?
C14A C11A C12A 108.8(2) ?
C14A C11A C4A 112.87(16) ?
C12A C11A C4A 109.39(17) ?
C14A C11A C13A 107.56(19) ?
C12A C11A C13A 108.55(19) ?
C4A C11A C13A 109.56(18) ?
C20A C15A C16A 117.70(16) ?
C20A C15A Ta1 121.08(12) ?
C16A C15A Ta1 120.11(13) ?
C17A C16A C15A 119.67(16) ?
C17A C16A C6A 114.47(15) ?
C15A C16A C6A 125.80(17) ?
C18A C17A C16A 121.27(17) ?
C17A C18A C19A 120.38(19) ?
C18A C19A C20A 121.57(17) ?
C19A C20A C15A 118.94(15) ?
C19A C20A C26A 115.35(16) ?
C15A C20A C26A 125.71(17) ?
O2A C21A C26A 117.42(15) ?
O2A C21A C22A 118.53(17) ?
C26A C21A C22A 124.05(17) ?
C23A C22A C21A 116.57(18) ?
C23A C22A C27A 121.92(16) ?
C21A C22A C27A 121.50(16) ?
C22A C23A C24A 122.55(16) ?
C25A C24A C23A 118.25(17) ?
C25A C24A C31A 122.74(18) ?
C23A C24A C31A 118.97(16) ?
C24A C25A C26A 122.87(18) ?
C21A C26A C25A 115.57(15) ?
C21A C26A C20A 122.80(16) ?
C25A C26A C20A 121.63(17) ?
C28A C27A C29A 107.76(18) ?
C28A C27A C22A 110.18(17) ?
C29A C27A C22A 111.54(17) ?
C28A C27A C30A 108.90(19) ?
C29A C27A C30A 107.00(17) ?
C22A C27A C30A 111.32(17) ?
C33A C31A C24A 111.95(15) ?
C33A C31A C32A 107.85(18) ?
C24A C31A C32A 111.04(17) ?
C33A C31A C34A 108.86(18) ?
C24A C31A C34A 108.31(16) ?
C32A C31A C34A 108.78(16) ?
O3A C35A C36A 112.78(18) ?
O3A C37A C38A 113.4(2) ?
O1B Ta2 O2B 168.45(6) yes
O1B Ta2 C15B 83.15(6) yes
O2B Ta2 C15B 85.59(6) yes
O1B Ta2 O3B 89.11(6) yes
O2B Ta2 O3B 86.46(6) yes
C15B Ta2 O3B 80.30(6) yes
O1B Ta2 Cl1B 92.46(5) yes
O2B Ta2 Cl1B 92.13(5) yes
C15B Ta2 Cl1B 100.59(5) yes
O3B Ta2 Cl1B 178.28(4) yes
O1B Ta2 Cl2B 92.27(5) yes
O2B Ta2 Cl2B 97.53(5) yes
C15B Ta2 Cl2B 160.55(5) yes
O3B Ta2 Cl2B 80.74(4) yes
Cl1B Ta2 Cl2B 98.481(18) yes
C1B O1B Ta2 146.05(14) ?
C21B O2B Ta2 141.34(12) ?
C37B O3B C35B 113.83(15) ?
C37B O3B Ta2 122.60(11) ?
C35B O3B Ta2 123.40(11) ?
O1B C1B C6B 117.19(16) ?
O1B C1B C2B 117.96(18) ?
C6B C1B C2B 124.84(16) ?
C3B C2B C1B 115.53(19) ?
C3B C2B C7B 122.14(17) ?
C1B C2B C7B 122.31(16) ?
C4B C3B C2B 122.65(18) ?
C5B C4B C3B 118.91(17) ?
C5B C4B C11B 122.2(2) ?
C3B C4B C11B 118.87(17) ?
C4B C5B C6B 122.1(2) ?
C1B C6B C5B 115.94(16) ?
C1B C6B C16B 123.21(15) ?
C5B C6B C16B 120.85(18) ?
C2B C7B C8B 111.04(18) ?
C2B C7B C10B 111.58(17) ?
C8B C7B C10B 106.40(19) ?
C2B C7B C9B 110.63(19) ?
C8B C7B C9B 109.26(18) ?
C10B C7B C9B 107.77(17) ?
C14B C11B C13B 107.6(2) ?
C14B C11B C4B 112.02(17) ?
C13B C11B C4B 109.72(18) ?
C14B C11B C12B 109.2(2) ?
C13B C11B C12B 108.96(18) ?
C4B C11B C12B 109.31(17) ?
C20B C15B C16B 117.63(16) ?
C20B C15B Ta2 119.93(12) ?
C16B C15B Ta2 121.58(13) ?
C17B C16B C15B 118.84(16) ?
C17B C16B C6B 115.73(15) ?
C15B C16B C6B 125.41(17) ?
C18B C17B C16B 122.15(17) ?
C17B C18B C19B 119.80(19) ?
C18B C19B C20B 120.99(17) ?
C19B C20B C15B 120.01(15) ?
C19B C20B C26B 114.25(15) ?
C15B C20B C26B 125.70(16) ?
O2B C21B C26B 117.09(15) ?
O2B C21B C22B 119.82(17) ?
C26B C21B C22B 123.09(17) ?
C23B C22B C21B 115.79(17) ?
C23B C22B C27B 122.25(16) ?
C21B C22B C27B 121.95(17) ?
C22B C23B C24B 123.63(16) ?
C25B C24B C23B 117.60(17) ?
C25B C24B C31B 123.56(18) ?
C23B C24B C31B 118.76(16) ?
C24B C25B C26B 122.21(18) ?
C21B C26B C25B 117.22(15) ?
C21B C26B C20B 122.51(16) ?
C25B C26B C20B 120.15(17) ?
C22B C27B C30B 111.56(17) ?
C22B C27B C29B 111.33(18) ?
C30B C27B C29B 107.53(18) ?
C22B C27B C28B 109.67(17) ?
C30B C27B C28B 109.52(19) ?
C29B C27B C28B 107.11(18) ?
C24B C31B C32B 110.29(18) ?
C24B C31B C33B 112.50(16) ?
C32B C31B C33B 108.82(18) ?
C24B C31B C34B 108.57(18) ?
C32B C31B C34B 108.83(18) ?
C33B C31B C34B 107.7(2) ?
O3B C35B C36B 112.95(19) ?
O3B C37B C38B 112.60(18) ?

loop_
_geom_bond_atom_site_label_1
_geom_bond_atom_site_label_2
_geom_bond_distance
_geom_bond_publ_flag
Ta1 O2A 1.8755(13) yes
Ta1 O1A 1.8828(13) yes
Ta1 C15A 2.1870(19) yes
Ta1 O3A 2.2446(14) yes
Ta1 Cl1A 2.3219(5) yes
Ta1 Cl2A 2.4062(5) yes
O1A C1A 1.358(2) ?
O2A C21A 1.347(2) ?
O3A C37A 1.452(2) ?
O3A C35A 1.467(2) ?
C1A C6A 1.405(3) ?
C1A C2A 1.409(2) ?
C2A C3A 1.398(3) ?
C2A C7A 1.541(3) ?
C3A C4A 1.403(3) ?
C4A C5A 1.386(2) ?
C4A C11A 1.537(2) ?
C5A C6A 1.412(2) ?
C6A C16A 1.496(2) ?
C7A C10A 1.537(3) ?
C7A C9A 1.540(3) ?
C7A C8A 1.542(3) ?
C11A C14A 1.512(3) ?
C11A C12A 1.526(3) ?
C11A C13A 1.554(3) ?
C15A C20A 1.442(2) ?
C15A C16A 1.443(2) ?
C16A C17A 1.406(3) ?
C17A C18A 1.373(3) ?
C18A C19A 1.381(3) ?
C19A C20A 1.410(3) ?
C20A C26A 1.507(2) ?
C21A C26A 1.405(3) ?
C21A C22A 1.415(2) ?
C22A C23A 1.388(3) ?
C22A C27A 1.538(3) ?
C23A C24A 1.402(3) ?
C24A C25A 1.392(2) ?
C24A C31A 1.534(3) ?
C25A C26A 1.412(3) ?
C27A C28A 1.532(3) ?
C27A C29A 1.535(3) ?
C27A C30A 1.549(3) ?
C31A C33A 1.531(3) ?
C31A C32A 1.536(3) ?
C31A C34A 1.542(3) ?
C35A C36A 1.503(3) ?
C37A C38A 1.511(3) ?
Ta2 O1B 1.8708(13) yes
Ta2 O2B 1.8926(13) yes
Ta2 C15B 2.1854(18) yes
Ta2 O3B 2.2277(14) yes
Ta2 Cl1B 2.3265(5) yes
Ta2 Cl2B 2.4108(5) yes
O1B C1B 1.355(2) ?
O2B C21B 1.354(2) ?
O3B C37B 1.466(2) ?
O3B C35B 1.467(2) ?
C1B C6B 1.389(3) ?
C1B C2B 1.413(3) ?
C2B C3B 1.400(3) ?
C2B C7B 1.523(3) ?
C3B C4B 1.395(3) ?
C4B C5B 1.385(3) ?
C4B C11B 1.538(3) ?
C5B C6B 1.419(2) ?
C6B C16B 1.499(2) ?
C7B C8B 1.537(3) ?
C7B C10B 1.538(3) ?
C7B C9B 1.552(3) ?
C11B C14B 1.526(4) ?
C11B C13B 1.531(3) ?
C11B C12B 1.540(3) ?
C15B C20B 1.439(2) ?
C15B C16B 1.440(2) ?
C16B C17B 1.406(3) ?
C17B C18B 1.377(3) ?
C18B C19B 1.385(2) ?
C19B C20B 1.401(3) ?
C20B C26B 1.503(2) ?
C21B C26B 1.398(3) ?
C21B C22B 1.421(2) ?
C22B C23B 1.393(3) ?
C22B C27B 1.537(3) ?
C23B C24B 1.407(3) ?
C24B C25B 1.391(2) ?
C24B C31B 1.531(3) ?
C25B C26B 1.408(3) ?
C27B C30B 1.540(3) ?
C27B C29B 1.540(3) ?
C27B C28B 1.542(3) ?
C31B C32B 1.533(3) ?
C31B C33B 1.536(3) ?
C31B C34B 1.546(3) ?
C35B C36B 1.511(3) ?
C37B C38B 1.504(3) ?
